data_4515134
loop_
_publ_author_name
'M\;adry, Tomasz'
'Czapik, Agnieszka'
'Kwit, Marcin'

_publ_section_title
;
 Optical Activity and Helicity Enhancement of Highly Sensitive
 Dinaphthylmethane-Based Stereodynamic Probes for Secondary Alcohols.
;
_journal_issue 2
_journal_name_full 'ACS omega'
_journal_page_first 3244
_journal_page_last 3256
_journal_paper_doi 10.1021/acsomega.8b03337
_journal_volume 4
_journal_year 2019
_chemical_absolute_configuration syn
_chemical_formula_moiety 'C25 H24 O'
_chemical_formula_sum 'C25 H24 O'
_chemical_formula_weight 340.44
_space_group_crystal_system monoclinic
_space_group_IT_number 4
_space_group_name_Hall 'P 2yb'
_space_group_name_H-M_alt 'P 1 21 1'
_symmetry_space_group_name_Hall 'P 2yb'
_symmetry_space_group_name_H-M 'P 1 21 1'
_atom_sites_solution_hydrogens geom
_atom_sites_solution_primary dual
_audit_creation_date 2018-08-22
_audit_creation_method
;
Olex2 1.2
(compiled 2018.05.29 svn.r3508 for OlexSys, GUI svn.r5506)
;
_cell_angle_alpha 90
_cell_angle_beta 91.3390(10)
_cell_angle_gamma 90
_cell_formula_units_Z 4
_cell_length_a 10.78990(10)
_cell_length_b 10.69210(10)
_cell_length_c 16.10540(10)
_cell_measurement_reflns_used 26877
_cell_measurement_temperature 130.00(10)
_cell_measurement_theta_max 76.4320
_cell_measurement_theta_min 4.0800
_cell_volume 1857.52(3)
_computing_cell_refinement 'CrysAlisPro 1.171.38.46 (Rigaku OD, 2015)'
_computing_data_collection 'CrysAlisPro 1.171.38.46 (Rigaku OD, 2015)'
_computing_data_reduction 'CrysAlisPro 1.171.38.46 (Rigaku OD, 2015)'
_computing_molecular_graphics 'Olex2 (Dolomanov et al., 2009)'
_computing_publication_material 'Olex2 (Dolomanov et al., 2009)'
_computing_structure_refinement 'ShelXL (Sheldrick, 2015)'
_computing_structure_solution 'ShelXT (Sheldrick, 2015)'
_diffrn_ambient_environment N~2~
_diffrn_ambient_temperature 130.00(10)
_diffrn_detector 'CCD plate'
_diffrn_detector_area_resol_mean 10.5357
_diffrn_detector_type Atlas
_diffrn_measured_fraction_theta_full 0.999
_diffrn_measured_fraction_theta_max 0.999
_diffrn_measurement_details
;
List of Runs (angles in degrees, time in seconds):

  # Type    Start    End  Width  t~exp~   \w     \q     \k     \f   Frames
--------------------------------------------------------------------------
  1  \w   -117.00 -14.00   1.00    2.50    --  -40.71 -37.00 150.00  103
  2  \w   -114.00 -67.00   1.00    2.50    --  -40.71-136.00 -37.00   47
  3  \w   -117.00 -14.00   1.00    2.50    --  -40.71 -37.00-120.00  103
  4  \w   -117.00 -14.00   1.00    2.50    --  -40.71 -37.00  60.00  103
  5  \w    -70.00  33.00   1.00    2.50    --  -40.71  57.00-150.00  103
  6  \w     67.00 114.00   1.00    2.50    --   40.71 136.00  27.00   47
  7  \w      2.00  98.00   1.00    2.50    --   40.71-125.00  90.00   96
  8  \w     35.00  69.00   1.00    7.50    --  113.00 -30.00  90.00   34
  9  \w     83.00 158.00   1.00    7.50    --  113.00  61.00  30.00   75
 10  \w     83.00 158.00   1.00    7.50    --  113.00  61.00 -90.00   75
 11  \w     83.00 158.00   1.00    7.50    --  113.00  61.00 150.00   75
 12  \w     38.00  77.00   1.00    7.50    --  113.00 -45.00  60.00   39
 13  \w     83.00 158.00   1.00    7.50    --  113.00  61.00  60.00   75
 14  \w     35.00  69.00   1.00    7.50    --  113.00 -30.00 -30.00   34
 15  \w     79.00 158.00   1.00    7.50    --  113.00  77.00-150.00   79
 16  \w     82.00 158.00   1.00    7.50    --  113.00  30.00-150.00   76
 17  \w     83.00 158.00   1.00    7.50    --  113.00  61.00-120.00   75
 18  \w     85.00 158.00   1.00    7.50    --  113.00  45.00 -60.00   73
 19  \w     38.00  77.00   1.00    7.50    --  113.00 -45.00   0.00   39
 20  \w     79.00 158.00   1.00    7.50    --  113.00  77.00-120.00   79
 21  \w     38.00  77.00   1.00    7.50    --  113.00 -45.00-150.00   39
 22  \w     38.00  77.00   1.00    7.50    --  113.00 -45.00 -60.00   39
 23  \w     35.00  69.00   1.00    7.50    --  113.00 -30.00  60.00   34
 24  \w     85.00 158.00   1.00    7.50    --  113.00  45.00 -90.00   73
 25  \w     83.00 158.00   1.00    7.50    --  113.00  61.00-150.00   75
 26  \w     35.00  69.00   1.00    7.50    --  113.00 -30.00-120.00   34
 27  \w     30.00 158.00   1.00    7.50    --  113.00 -15.00-120.00  128
 28  \w     35.00  69.00   1.00    7.50    --  113.00 -30.00-150.00   34
 29  \w     39.00 143.00   1.00    7.50    --  113.00 -61.00-120.00  104
 30  \w     83.00 158.00   1.00    7.50    --  113.00  61.00 120.00   75
 31  \w     83.00 158.00   1.00    7.50    --  113.00  61.00 -60.00   75
 32  \w     38.00  77.00   1.00    7.50    --  113.00 -45.00 -90.00   39
 33  \w     29.00 109.00   1.00    7.50    --  113.00 -94.00 120.00   80
 34  \w     85.00 158.00   1.00    7.50    --  113.00  45.00  60.00   73
 35  \w     85.00 158.00   1.00    7.50    --  113.00  45.00-120.00   73
 36  \w     82.00 158.00   1.00    7.50    --  113.00  30.00 -90.00   76
 37  \w     82.00 158.00   1.00    7.50    --  113.00  30.00 -60.00   76
 38  \w     83.00 158.00   1.00    7.50    --  113.00  61.00  90.00   75
 39  \w     29.00 109.00   1.00    7.50    --  113.00 -94.00  90.00   80
 40  \w   -115.00 -11.00   1.00    2.50    --  -40.71 -57.00   0.00  104
 41  \w    -98.00  -2.00   1.00    2.50    --  -40.71 125.00 -90.00   96
 42  \w   -119.00  -7.00   1.00    2.50    --  -40.71 -77.00 -30.00  112
 43  \w   -119.00  -7.00   1.00    2.50    --  -40.71 -77.00  60.00  112
 44  \w      2.00  98.00   1.00    2.50    --   40.71-125.00 -90.00   96
 45  \w      1.00  27.00   1.00    2.50    --   40.71  93.00 -45.24   26
 46  \w    -33.00  70.00   1.00    2.50    --   40.71 -57.00  30.00  103
 47  \w      7.00 119.00   1.00    2.50    --   40.71  77.00 150.00  112
 48  \w      7.00 119.00   1.00    2.50    --   40.71  77.00-120.00  112
 49  \w     35.00 116.00   1.00    7.50    --  113.00-111.00 -90.00   81
 50  \w     79.00 158.00   1.00    7.50    --  113.00  77.00 -30.00   79
 51  \w     38.00  77.00   1.00    7.50    --  113.00 -45.00 150.00   39
;
_diffrn_measurement_device 'four-circle diffractometer'
_diffrn_measurement_device_type 'SuperNova, Single source at offset, Atlas'
_diffrn_measurement_method '\w scans'
_diffrn_orient_matrix_type 'CrysAlisPro convention (1999,Acta A55,543-557)'
_diffrn_orient_matrix_UB_11 -0.0111262000
_diffrn_orient_matrix_UB_12 -0.0099164000
_diffrn_orient_matrix_UB_13 -0.0953813000
_diffrn_orient_matrix_UB_21 -0.0979550000
_diffrn_orient_matrix_UB_22 -0.1038439000
_diffrn_orient_matrix_UB_23 0.0083762000
_diffrn_orient_matrix_UB_31 -0.1032506000
_diffrn_orient_matrix_UB_32 0.0993248000
_diffrn_orient_matrix_UB_33 -0.0008215000
_diffrn_radiation_monochromator mirror
_diffrn_radiation_probe x-ray
_diffrn_radiation_type CuK\a
_diffrn_radiation_wavelength 1.54184
_diffrn_reflns_av_R_equivalents 0.0231
_diffrn_reflns_av_unetI/netI 0.0122
_diffrn_reflns_Laue_measured_fraction_full 0.999
_diffrn_reflns_Laue_measured_fraction_max 0.999
_diffrn_reflns_limit_h_max 12
_diffrn_reflns_limit_h_min -12
_diffrn_reflns_limit_k_max 12
_diffrn_reflns_limit_k_min -12
_diffrn_reflns_limit_l_max 19
_diffrn_reflns_limit_l_min -19
_diffrn_reflns_number 35677
_diffrn_reflns_point_group_measured_fraction_full 0.999
_diffrn_reflns_point_group_measured_fraction_max 0.999
_diffrn_reflns_theta_full 67.684
_diffrn_reflns_theta_max 68.243
_diffrn_reflns_theta_min 2.744
_diffrn_source 'micro-focus sealed X-ray tube'
_diffrn_source_type 'SuperNova (Cu) X-ray Source'
_exptl_absorpt_coefficient_mu 0.553
_exptl_absorpt_correction_T_max 1.00000
_exptl_absorpt_correction_T_min 0.65149
_exptl_absorpt_correction_type multi-scan
_exptl_absorpt_process_details
'CrysAlisPro 1.171.38.46 (Rigaku Oxford Diffraction, 2015) Empirical absorption correction using spherical harmonics, implemented in SCALE3 ABSPACK scaling algorithm.'
_exptl_crystal_colour colourless
_exptl_crystal_colour_primary colourless
_exptl_crystal_density_diffrn 1.217
_exptl_crystal_description plank
_exptl_crystal_F_000 728
_exptl_crystal_size_max 0.7
_exptl_crystal_size_mid 0.2
_exptl_crystal_size_min 0.1
_refine_diff_density_max 0.188
_refine_diff_density_min -0.176
_refine_diff_density_rms 0.032
_refine_ls_abs_structure_details
;
 Flack x determined using 3101 quotients [(I+)-(I-)]/[(I+)+(I-)]
 (Parsons, Flack and Wagner, Acta Cryst. B69 (2013) 249-259).
;
_refine_ls_abs_structure_Flack 0.08(6)
_refine_ls_extinction_method none
_refine_ls_goodness_of_fit_ref 1.038
_refine_ls_hydrogen_treatment constr
_refine_ls_matrix_type full
_refine_ls_number_parameters 493
_refine_ls_number_reflns 6771
_refine_ls_number_restraints 1
_refine_ls_restrained_S_all 1.038
_refine_ls_R_factor_all 0.0289
_refine_ls_R_factor_gt 0.0287
_refine_ls_shift/su_max 0.000
_refine_ls_shift/su_mean 0.000
_refine_ls_structure_factor_coef Fsqd
_refine_ls_weighting_details 'w=1/[\s^2^(Fo^2^)+(0.0476P)^2^+0.2257P] where P=(Fo^2^+2Fc^2^)/3'
_refine_ls_weighting_scheme calc
_refine_ls_wR_factor_gt 0.0759
_refine_ls_wR_factor_ref 0.0761
_reflns_Friedel_coverage 0.889
_reflns_Friedel_fraction_full 0.998
_reflns_Friedel_fraction_max 0.998
_reflns_number_gt 6690
_reflns_number_total 6771
_reflns_threshold_expression 'I > 2\s(I)'
_cod_data_source_file ao8b03337_si_002.cif
_cod_data_source_block 1e
_cod_database_code 4515134
_shelx_shelxl_version_number 2014/7
_chemical_oxdiff_formula 'C25 H24 O'
_shelx_space_group_comment
;
The symmetry employed for this shelxl refinement is uniquely defined
by the following loop, which should always be used as a source of
symmetry information in preference to the above space-group names.
They are only intended as comments.
;
_shelx_estimated_absorpt_t_max 0.947
_shelx_estimated_absorpt_t_min 0.698
_reflns_odcompleteness_completeness 99.93
_reflns_odcompleteness_iscentric 1
_reflns_odcompleteness_theta 74.33
_olex2_refinement_description
;
1. Fixed Uiso
 At 1.2 times of:
  All C(H) groups, All C(H,H) groups
 At 1.5 times of:
  All C(H,H,H) groups
2. Others
 Sof(H22B)=Sof(C23C)=Sof(H23C)=Sof(H23D)=Sof(C24C)=Sof(H24D)=Sof(H24E)=
 Sof(H24F)=1-FVAR(1)
 Sof(H22A)=Sof(C23A)=Sof(H23A)=Sof(H23B)=Sof(C24A)=Sof(H24A)=Sof(H24B)=
 Sof(H24C)=FVAR(1)
3.a Ternary CH refined with riding coordinates:
 C21A(H21A), C22A(H22A), C22A(H22B), C21B(H21B), C22B(H22C)
3.b Secondary CH2 refined with riding coordinates:
 C23A(H23A,H23B), C23C(H23C,H23D), C23B(H23E,H23F)
3.c Aromatic/amide H refined with riding coordinates:
 C2A(H2A), C3A(H3A), C4A(H4A), C5A(H5A), C6A(H6A), C7A(H7A), C8A(H8A),
 C12A(H12A), C13A(H13A), C14A(H14A), C15A(H15A), C16A(H16A), C17A(H17A),
 C18A(H18A), C2B(H2B), C3B(H3B), C4B(H4B), C5B(H5B), C6B(H6B), C7B(H7B),
 C8B(H8B), C12B(H12B), C13B(H13B), C14B(H14B), C15B(H15B), C16B(H16B),
 C17B(H17B), C18B(H18B)
3.d Idealised Me refined as rotating group:
 C25A(H25A,H25B,H25C), C24A(H24A,H24B,H24C), C24C(H24D,H24E,H24F), C24B(H24G,
 H24H,H24I), C25B(H25D,H25E,H25F)
;
_olex2_submission_special_instructions 'No special instructions were received'
_oxdiff_exptl_absorpt_empirical_details
;
Empirical correction (ABSPACK) includes:
- Absorption correction using spherical harmonics
- Frame scaling
;
_oxdiff_exptl_absorpt_empirical_full_max 1.559
_oxdiff_exptl_absorpt_empirical_full_min 0.626

loop_
_space_group_symop_operation_xyz
'x, y, z'
'-x, y+1/2, -z'

loop_
_atom_site_label
_atom_site_type_symbol
_atom_site_fract_x
_atom_site_fract_y
_atom_site_fract_z
_atom_site_U_iso_or_equiv
_atom_site_adp_type
_atom_site_occupancy
_atom_site_site_symmetry_order
_atom_site_calc_flag
_atom_site_refinement_flags_posn
_atom_site_refinement_flags_occupancy
_atom_site_disorder_assembly
_atom_site_disorder_group
C1A C 0.17001(15) 0.79322(16) 0.31132(10) 0.0265(3) Uani 1 1 d . . . .
C2A C 0.07602(16) 0.87511(17) 0.29144(12) 0.0314(4) Uani 1 1 d . . . .
H2A H 0.0686 0.9066 0.2364 0.038 Uiso 1 1 calc R . . .
C3A C -0.01005(17) 0.91353(19) 0.35117(13) 0.0356(4) Uani 1 1 d . . . .
H3A H -0.0745 0.9702 0.3359 0.043 Uiso 1 1 calc R . . .
C4A C -0.00114(16) 0.86989(18) 0.43044(12) 0.0338(4) Uani 1 1 d . . . .
H4A H -0.0602 0.8952 0.4699 0.041 Uiso 1 1 calc R . . .
C5A C 0.11024(17) 0.74534(18) 0.53770(11) 0.0344(4) Uani 1 1 d . . . .
H5A H 0.0532 0.7722 0.5781 0.041 Uiso 1 1 calc R . . .
C6A C 0.20520(18) 0.66706(19) 0.56068(11) 0.0359(4) Uani 1 1 d . . . .
H6A H 0.2146 0.6411 0.6169 0.043 Uiso 1 1 calc R . . .
C7A C 0.28922(18) 0.62477(17) 0.50112(11) 0.0337(4) Uani 1 1 d . . . .
H7A H 0.3540 0.5691 0.5172 0.040 Uiso 1 1 calc R . . .
C8A C 0.27817(15) 0.66325(16) 0.42031(10) 0.0282(3) Uani 1 1 d . . . .
H8A H 0.3356 0.6338 0.3810 0.034 Uiso 1 1 calc R . . .
C9A C 0.18217(14) 0.74654(15) 0.39417(10) 0.0253(3) Uani 1 1 d . . . .
C10A C 0.09580(15) 0.78678(17) 0.45466(11) 0.0285(3) Uani 1 1 d . . . .
C11A C 0.38946(15) 0.82067(16) 0.26117(10) 0.0262(3) Uani 1 1 d . . . .
C12A C 0.39690(16) 0.93191(17) 0.30319(10) 0.0291(4) Uani 1 1 d . . . .
H12A H 0.3238 0.9669 0.3253 0.035 Uiso 1 1 calc R . . .
C13A C 0.51075(17) 0.99604(17) 0.31441(11) 0.0323(4) Uani 1 1 d . . . .
H13A H 0.5131 1.0741 0.3426 0.039 Uiso 1 1 calc R . . .
C14A C 0.61704(17) 0.94569(18) 0.28477(11) 0.0335(4) Uani 1 1 d . . . .
H14A H 0.6936 0.9882 0.2934 0.040 Uiso 1 1 calc R . . .
C15A C 0.72454(17) 0.7774(2) 0.21001(11) 0.0374(4) Uani 1 1 d . . . .
H15A H 0.8015 0.8189 0.2192 0.045 Uiso 1 1 calc R . . .
C16A C 0.72131(18) 0.6674(2) 0.16685(12) 0.0395(4) Uani 1 1 d . . . .
H16A H 0.7958 0.6325 0.1468 0.047 Uiso 1 1 calc R . . .
C17A C 0.60814(19) 0.60604(19) 0.15223(12) 0.0372(4) Uani 1 1 d . . . .
H17A H 0.6064 0.5299 0.1218 0.045 Uiso 1 1 calc R . . .
C18A C 0.50011(16) 0.65449(17) 0.18121(10) 0.0311(4) Uani 1 1 d . . . .
H18A H 0.4242 0.6120 0.1700 0.037 Uiso 1 1 calc R . . .
C19A C 0.49935(16) 0.76750(16) 0.22789(10) 0.0271(3) Uani 1 1 d . . . .
C20A C 0.61455(16) 0.83061(17) 0.24121(11) 0.0299(4) Uani 1 1 d . . . .
C21A C 0.26419(15) 0.75636(16) 0.24674(10) 0.0275(3) Uani 1 1 d . . . .
H21A H 0.2765 0.6637 0.2488 0.033 Uiso 1 1 calc R . . .
C22A C 0.12723(18) 0.7191(2) 0.12629(12) 0.0412(5) Uani 1 1 d . . . .
H22A H 0.0589 0.7060 0.1663 0.049 Uiso 0.707(7) 1 calc R P A 1
H22B H 0.0762 0.6945 0.1747 0.049 Uiso 0.293(7) 1 calc R P A 2
C25A C 0.1746(2) 0.5949(2) 0.09494(15) 0.0510(5) Uani 1 1 d . . . .
H25A H 0.2393 0.6096 0.0544 0.077 Uiso 1 1 calc GR . . .
H25B H 0.1061 0.5484 0.0685 0.077 Uiso 1 1 calc GR . . .
H25C H 0.2091 0.5464 0.1417 0.077 Uiso 1 1 calc GR . . .
O1A O 0.22615(12) 0.79123(13) 0.16423(7) 0.0335(3) Uani 1 1 d . . . .
C23A C 0.0834(4) 0.8054(4) 0.0538(2) 0.0316(8) Uani 0.707(7) 1 d . P A 1
H23A H 0.0804 0.8928 0.0739 0.038 Uiso 0.707(7) 1 calc R P A 1
H23B H 0.1446 0.8015 0.0090 0.038 Uiso 0.707(7) 1 calc R P A 1
C24A C -0.0432(2) 0.7692(3) 0.01867(17) 0.0406(9) Uani 0.707(7) 1 d . P A 1
H24A H -0.0611 0.8178 -0.0318 0.061 Uiso 0.707(7) 1 calc GR P A 1
H24B H -0.1063 0.7868 0.0598 0.061 Uiso 0.707(7) 1 calc GR P A 1
H24C H -0.0439 0.6798 0.0053 0.061 Uiso 0.707(7) 1 calc GR P A 1
C23C C 0.0374(12) 0.7791(15) 0.0706(8) 0.061(3) Uani 0.293(7) 1 d . P A 2
H23C H -0.0147 0.8379 0.1019 0.074 Uiso 0.293(7) 1 calc R P A 2
H23D H -0.0172 0.7154 0.0442 0.074 Uiso 0.293(7) 1 calc R P A 2
C24C C 0.1059(11) 0.8467(11) 0.0070(9) 0.074(4) Uani 0.293(7) 1 d . P A 2
H24D H 0.0472 0.8895 -0.0307 0.111 Uiso 0.293(7) 1 calc GR P A 2
H24E H 0.1556 0.7874 -0.0246 0.111 Uiso 0.293(7) 1 calc GR P A 2
H24F H 0.1608 0.9085 0.0338 0.111 Uiso 0.293(7) 1 calc GR P A 2
C1B C 0.09609(15) 0.31938(15) 0.25854(10) 0.0253(3) Uani 1 1 d . . . .
C2B C 0.08964(16) 0.43081(17) 0.30089(11) 0.0295(4) Uani 1 1 d . . . .
H2B H 0.1635 0.4664 0.3238 0.035 Uiso 1 1 calc R . . .
C3B C -0.02372(18) 0.49340(18) 0.31122(12) 0.0338(4) Uani 1 1 d . . . .
H3B H -0.0254 0.5713 0.3395 0.041 Uiso 1 1 calc R . . .
C4B C -0.13117(17) 0.44221(19) 0.28065(12) 0.0353(4) Uani 1 1 d . . . .
H4B H -0.2076 0.4839 0.2891 0.042 Uiso 1 1 calc R . . .
C5B C -0.24157(17) 0.2742(2) 0.20410(12) 0.0393(4) Uani 1 1 d . . . .
H5B H -0.3184 0.3150 0.2130 0.047 Uiso 1 1 calc R . . .
C6B C -0.23987(17) 0.1649(2) 0.16030(12) 0.0401(4) Uani 1 1 d . . . .
H6B H -0.3151 0.1300 0.1391 0.048 Uiso 1 1 calc R . . .
C7B C -0.12638(17) 0.10389(19) 0.14661(12) 0.0362(4) Uani 1 1 d . . . .
H7B H -0.1254 0.0281 0.1158 0.043 Uiso 1 1 calc R . . .
C8B C -0.01739(15) 0.15307(17) 0.17738(10) 0.0293(3) Uani 1 1 d . . . .
H8B H 0.0583 0.1109 0.1673 0.035 Uiso 1 1 calc R . . .
C9B C -0.01518(15) 0.26550(16) 0.22399(10) 0.0260(3) Uani 1 1 d . . . .
C10B C -0.13033(16) 0.32776(18) 0.23649(11) 0.0311(4) Uani 1 1 d . . . .
C11B C 0.31733(14) 0.29328(16) 0.31256(10) 0.0245(3) Uani 1 1 d . . . .
C12B C 0.41053(16) 0.37498(16) 0.29378(11) 0.0287(4) Uani 1 1 d . . . .
H12B H 0.4151 0.4069 0.2389 0.034 Uiso 1 1 calc R . . .
C13B C 0.49986(16) 0.41274(18) 0.35407(12) 0.0326(4) Uani 1 1 d . . . .
H13B H 0.5635 0.4694 0.3394 0.039 Uiso 1 1 calc R . . .
C14B C 0.49532(16) 0.36836(18) 0.43323(12) 0.0324(4) Uani 1 1 d . . . .
H14B H 0.5567 0.3930 0.4732 0.039 Uiso 1 1 calc R . . .
C15B C 0.38973(16) 0.24256(18) 0.53914(11) 0.0329(4) Uani 1 1 d . . . .
H15B H 0.4495 0.2683 0.5799 0.039 Uiso 1 1 calc R . . .
C16B C 0.29577(17) 0.16480(19) 0.56134(11) 0.0346(4) Uani 1 1 d . . . .
H16B H 0.2894 0.1386 0.6174 0.041 Uiso 1 1 calc R . . .
C17B C 0.20809(17) 0.12332(17) 0.50115(11) 0.0328(4) Uani 1 1 d . . . .
H17B H 0.1442 0.0675 0.5166 0.039 Uiso 1 1 calc R . . .
C18B C 0.21457(15) 0.16307(16) 0.42059(10) 0.0270(3) Uani 1 1 d . . . .
H18B H 0.1546 0.1346 0.3808 0.032 Uiso 1 1 calc R . . .
C19B C 0.30937(14) 0.24613(15) 0.39534(10) 0.0246(3) Uani 1 1 d . . . .
C20B C 0.39941(15) 0.28552(17) 0.45615(10) 0.0279(3) Uani 1 1 d . . . .
C21B C 0.22081(14) 0.25489(15) 0.24666(10) 0.0246(3) Uani 1 1 d . . . .
H21B H 0.2085 0.1623 0.2497 0.029 Uiso 1 1 calc R . . .
C22B C 0.35753(15) 0.21392(17) 0.13124(11) 0.0288(4) Uani 1 1 d . . . .
H22C H 0.4217 0.1999 0.1761 0.035 Uiso 1 1 calc R . . .
C23B C 0.31290(16) 0.08803(17) 0.09845(11) 0.0313(4) Uani 1 1 d . . . .
H23E H 0.2565 0.1017 0.0499 0.038 Uiso 1 1 calc R . . .
H23F H 0.2652 0.0454 0.1419 0.038 Uiso 1 1 calc R . . .
C24B C 0.41965(18) 0.00374(19) 0.07286(12) 0.0370(4) Uani 1 1 d . . . .
H24G H 0.4634 0.0426 0.0269 0.056 Uiso 1 1 calc GR . . .
H24H H 0.3868 -0.0777 0.0551 0.056 Uiso 1 1 calc GR . . .
H24I H 0.4773 -0.0078 0.1202 0.056 Uiso 1 1 calc GR . . .
C25B C 0.41198(19) 0.2958(2) 0.06416(13) 0.0408(4) Uani 1 1 d . . . .
H25D H 0.3493 0.3104 0.0202 0.061 Uiso 1 1 calc GR . . .
H25E H 0.4839 0.2538 0.0406 0.061 Uiso 1 1 calc GR . . .
H25F H 0.4379 0.3760 0.0883 0.061 Uiso 1 1 calc GR . . .
O1B O 0.25704(10) 0.28689(11) 0.16436(7) 0.0271(2) Uani 1 1 d . . . .

loop_
_atom_site_aniso_label
_atom_site_aniso_U_11
_atom_site_aniso_U_22
_atom_site_aniso_U_33
_atom_site_aniso_U_23
_atom_site_aniso_U_13
_atom_site_aniso_U_12
C1A 0.0242(8) 0.0251(8) 0.0300(8) -0.0018(6) -0.0029(6) -0.0032(7)
C2A 0.0284(9) 0.0317(9) 0.0336(9) 0.0012(7) -0.0061(7) -0.0005(7)
C3A 0.0239(8) 0.0355(9) 0.0471(10) -0.0037(8) -0.0052(7) 0.0044(7)
C4A 0.0221(8) 0.0368(10) 0.0425(10) -0.0080(8) 0.0027(7) -0.0007(7)
C5A 0.0321(9) 0.0394(10) 0.0320(9) -0.0030(8) 0.0074(7) -0.0069(7)
C6A 0.0411(10) 0.0390(10) 0.0275(8) 0.0045(8) -0.0005(7) -0.0052(8)
C7A 0.0347(9) 0.0316(9) 0.0347(9) 0.0024(7) -0.0038(7) 0.0000(7)
C8A 0.0264(8) 0.0277(8) 0.0304(8) -0.0011(7) 0.0005(6) 0.0002(7)
C9A 0.0226(8) 0.0244(8) 0.0289(8) -0.0016(6) 0.0000(6) -0.0042(6)
C10A 0.0234(8) 0.0293(8) 0.0329(9) -0.0031(7) 0.0010(6) -0.0057(7)
C11A 0.0281(8) 0.0273(8) 0.0232(7) 0.0034(6) -0.0017(6) -0.0002(6)
C12A 0.0284(9) 0.0319(9) 0.0270(8) 0.0001(7) -0.0015(7) 0.0008(7)
C13A 0.0329(10) 0.0304(9) 0.0333(9) -0.0036(7) -0.0047(7) -0.0024(7)
C14A 0.0281(9) 0.0379(10) 0.0342(9) -0.0003(8) -0.0045(7) -0.0055(7)
C15A 0.0277(9) 0.0472(11) 0.0374(9) 0.0020(9) 0.0011(7) 0.0020(8)
C16A 0.0355(10) 0.0466(11) 0.0368(10) 0.0000(9) 0.0063(8) 0.0089(8)
C17A 0.0443(11) 0.0355(9) 0.0320(9) -0.0001(8) 0.0047(8) 0.0061(8)
C18A 0.0350(9) 0.0289(8) 0.0294(8) 0.0010(7) 0.0030(7) -0.0006(7)
C19A 0.0303(8) 0.0286(9) 0.0222(7) 0.0040(7) -0.0011(6) -0.0003(7)
C20A 0.0282(8) 0.0346(9) 0.0266(8) 0.0034(7) -0.0022(6) -0.0006(7)
C21A 0.0293(8) 0.0279(8) 0.0252(8) 0.0004(6) -0.0009(6) -0.0020(7)
C22A 0.0374(10) 0.0521(12) 0.0339(10) -0.0058(9) -0.0068(8) -0.0075(9)
C25A 0.0615(14) 0.0416(11) 0.0490(12) -0.0038(10) -0.0159(11) -0.0065(11)
O1A 0.0365(7) 0.0389(7) 0.0249(6) 0.0010(5) -0.0045(5) -0.0064(6)
C23A 0.029(2) 0.0395(18) 0.0258(19) 0.0022(14) -0.0012(14) -0.0036(15)
C24A 0.0307(15) 0.0553(19) 0.0353(15) -0.0061(13) -0.0060(11) -0.0023(12)
C23C 0.048(7) 0.086(9) 0.050(6) -0.009(6) 0.008(5) 0.007(6)
C24C 0.078(7) 0.057(6) 0.087(9) -0.015(6) -0.013(7) 0.001(5)
C1B 0.0236(8) 0.0289(9) 0.0237(8) 0.0035(6) 0.0035(6) 0.0001(6)
C2B 0.0270(8) 0.0318(9) 0.0299(8) -0.0001(7) 0.0037(7) -0.0002(7)
C3B 0.0344(10) 0.0308(9) 0.0364(9) -0.0034(8) 0.0081(7) 0.0033(7)
C4B 0.0272(9) 0.0413(10) 0.0378(9) 0.0031(8) 0.0065(7) 0.0091(8)
C5B 0.0232(8) 0.0531(12) 0.0416(10) 0.0048(9) 0.0013(7) 0.0027(8)
C6B 0.0273(9) 0.0519(12) 0.0408(10) 0.0019(9) -0.0053(7) -0.0073(8)
C7B 0.0347(9) 0.0381(10) 0.0356(9) 0.0009(8) -0.0042(7) -0.0053(8)
C8B 0.0262(8) 0.0308(8) 0.0308(8) 0.0036(7) -0.0011(6) -0.0006(7)
C9B 0.0240(8) 0.0311(9) 0.0232(7) 0.0059(7) 0.0021(6) -0.0001(6)
C10B 0.0252(8) 0.0389(10) 0.0292(8) 0.0059(7) 0.0028(6) 0.0012(7)
C11B 0.0215(7) 0.0236(7) 0.0284(8) -0.0024(6) 0.0028(6) 0.0022(6)
C12B 0.0262(8) 0.0283(8) 0.0317(9) -0.0007(7) 0.0050(7) -0.0005(7)
C13B 0.0236(8) 0.0315(9) 0.0427(10) -0.0055(8) 0.0058(7) -0.0049(7)
C14B 0.0222(8) 0.0364(10) 0.0385(10) -0.0093(8) -0.0027(7) 0.0005(7)
C15B 0.0309(9) 0.0367(9) 0.0307(9) -0.0036(7) -0.0057(7) 0.0060(7)
C16B 0.0402(10) 0.0376(10) 0.0260(8) 0.0046(8) 0.0019(7) 0.0059(8)
C17B 0.0341(9) 0.0308(9) 0.0338(9) 0.0023(7) 0.0060(7) -0.0006(7)
C18B 0.0250(8) 0.0279(8) 0.0282(8) -0.0013(7) 0.0013(6) -0.0004(6)
C19B 0.0215(7) 0.0235(7) 0.0288(8) -0.0022(6) 0.0014(6) 0.0042(6)
C20B 0.0240(8) 0.0293(8) 0.0305(8) -0.0035(7) 0.0003(6) 0.0051(7)
C21B 0.0235(8) 0.0255(8) 0.0247(8) 0.0005(6) 0.0017(6) -0.0006(6)
C22B 0.0244(8) 0.0342(9) 0.0280(8) -0.0015(7) 0.0051(6) 0.0015(7)
C23B 0.0289(9) 0.0340(9) 0.0310(8) -0.0014(7) 0.0021(7) 0.0014(7)
C24B 0.0381(10) 0.0384(10) 0.0349(9) -0.0023(8) 0.0074(8) 0.0052(8)
C25B 0.0456(11) 0.0381(10) 0.0395(10) -0.0005(8) 0.0174(8) -0.0059(9)
O1B 0.0264(6) 0.0300(6) 0.0250(5) 0.0024(5) 0.0048(4) 0.0032(5)

loop_
_atom_type_symbol
_atom_type_description
_atom_type_scat_dispersion_real
_atom_type_scat_dispersion_imag
_atom_type_scat_source
C C 0.0181 0.0091 'International Tables Vol C Tables 4.2.6.8 and 6.1.1.4'
H H 0.0000 0.0000 'International Tables Vol C Tables 4.2.6.8 and 6.1.1.4'
O O 0.0492 0.0322 'International Tables Vol C Tables 4.2.6.8 and 6.1.1.4'

loop_
_geom_angle_atom_site_label_1
_geom_angle_atom_site_label_2
_geom_angle_atom_site_label_3
_geom_angle
C2A C1A C9A 119.50(16)
C2A C1A C21A 120.48(16)
C9A C1A C21A 119.98(14)
C1A C2A H2A 119.3
C1A C2A C3A 121.36(17)
C3A C2A H2A 119.3
C2A C3A H3A 119.8
C4A C3A C2A 120.38(17)
C4A C3A H3A 119.8
C3A C4A H4A 119.7
C3A C4A C10A 120.52(17)
C10A C4A H4A 119.7
C6A C5A H5A 119.6
C6A C5A C10A 120.88(16)
C10A C5A H5A 119.6
C5A C6A H6A 119.9
C5A C6A C7A 120.12(16)
C7A C6A H6A 119.9
C6A C7A H7A 119.7
C8A C7A C6A 120.53(17)
C8A C7A H7A 119.7
C7A C8A H8A 119.4
C7A C8A C9A 121.11(16)
C9A C8A H8A 119.4
C1A C9A C10A 118.97(15)
C8A C9A C1A 123.08(15)
C8A C9A C10A 117.93(15)
C4A C10A C9A 119.25(16)
C5A C10A C4A 121.34(16)
C5A C10A C9A 119.40(16)
C12A C11A C19A 119.39(15)
C12A C11A C21A 120.45(15)
C19A C11A C21A 120.11(15)
C11A C12A H12A 119.2
C11A C12A C13A 121.64(16)
C13A C12A H12A 119.2
C12A C13A H13A 120.0
C14A C13A C12A 119.93(17)
C14A C13A H13A 120.0
C13A C14A H14A 119.7
C13A C14A C20A 120.67(17)
C20A C14A H14A 119.7
C16A C15A H15A 119.5
C16A C15A C20A 120.91(18)
C20A C15A H15A 119.5
C15A C16A H16A 120.0
C15A C16A C17A 120.02(18)
C17A C16A H16A 120.0
C16A C17A H17A 119.6
C18A C17A C16A 120.77(18)
C18A C17A H17A 119.6
C17A C18A H18A 119.4
C17A C18A C19A 121.16(17)
C19A C18A H18A 119.4
C18A C19A C11A 123.40(15)
C18A C19A C20A 117.74(16)
C20A C19A C11A 118.86(15)
C14A C20A C15A 121.15(17)
C14A C20A C19A 119.47(16)
C15A C20A C19A 119.38(17)
C1A C21A C11A 112.41(13)
C1A C21A H21A 108.9
C11A C21A H21A 108.9
O1A C21A C1A 112.66(13)
O1A C21A C11A 104.91(13)
O1A C21A H21A 108.9
C25A C22A H22A 110.6
C25A C22A H22B 103.1
C25A C22A C23A 111.7(2)
O1A C22A H22A 110.6
O1A C22A H22B 103.1
O1A C22A C25A 110.99(17)
O1A C22A C23A 102.1(2)
O1A C22A C23C 120.1(7)
C23A C22A H22A 110.6
C23C C22A H22B 103.1
C23C C22A C25A 114.0(5)
C22A C25A H25A 109.5
C22A C25A H25B 109.5
C22A C25A H25C 109.5
H25A C25A H25B 109.5
H25A C25A H25C 109.5
H25B C25A H25C 109.5
C21A O1A C22A 116.61(14)
C22A C23A H23A 109.1
C22A C23A H23B 109.1
H23A C23A H23B 107.8
C24A C23A C22A 112.6(3)
C24A C23A H23A 109.1
C24A C23A H23B 109.1
C23A C24A H24A 109.5
C23A C24A H24B 109.5
C23A C24A H24C 109.5
H24A C24A H24B 109.5
H24A C24A H24C 109.5
H24B C24A H24C 109.5
C22A C23C H23C 110.1
C22A C23C H23D 110.1
C22A C23C C24C 108.0(10)
H23C C23C H23D 108.4
C24C C23C H23C 110.1
C24C C23C H23D 110.1
C23C C24C H24D 109.5
C23C C24C H24E 109.5
C23C C24C H24F 109.5
H24D C24C H24E 109.5
H24D C24C H24F 109.5
H24E C24C H24F 109.5
C2B C1B C9B 119.30(15)
C2B C1B C21B 120.52(15)
C9B C1B C21B 120.16(14)
C1B C2B H2B 119.2
C1B C2B C3B 121.64(16)
C3B C2B H2B 119.2
C2B C3B H3B 120.0
C4B C3B C2B 120.03(17)
C4B C3B H3B 120.0
C3B C4B H4B 119.6
C3B C4B C10B 120.87(17)
C10B C4B H4B 119.6
C6B C5B H5B 119.5
C6B C5B C10B 120.94(18)
C10B C5B H5B 119.5
C5B C6B H6B 120.0
C5B C6B C7B 119.93(18)
C7B C6B H6B 120.0
C6B C7B H7B 119.8
C8B C7B C6B 120.49(18)
C8B C7B H7B 119.8
C7B C8B H8B 119.3
C7B C8B C9B 121.38(17)
C9B C8B H8B 119.3
C8B C9B C1B 123.40(15)
C8B C9B C10B 117.79(15)
C10B C9B C1B 118.81(16)
C4B C10B C5B 121.24(17)
C4B C10B C9B 119.32(16)
C5B C10B C9B 119.44(17)
C12B C11B C19B 119.38(15)
C12B C11B C21B 120.68(15)
C19B C11B C21B 119.92(14)
C11B C12B H12B 119.2
C11B C12B C13B 121.55(17)
C13B C12B H12B 119.2
C12B C13B H13B 119.8
C14B C13B C12B 120.36(17)
C14B C13B H13B 119.8
C13B C14B H14B 119.9
C13B C14B C20B 120.24(16)
C20B C14B H14B 119.9
C16B C15B H15B 119.5
C16B C15B C20B 121.01(16)
C20B C15B H15B 119.5
C15B C16B H16B 119.9
C15B C16B C17B 120.12(16)
C17B C16B H16B 119.9
C16B C17B H17B 119.8
C18B C17B C16B 120.38(17)
C18B C17B H17B 119.8
C17B C18B H18B 119.4
C17B C18B C19B 121.22(16)
C19B C18B H18B 119.4
C18B C19B C11B 123.13(15)
C18B C19B C20B 118.11(15)
C20B C19B C11B 118.76(15)
C14B C20B C15B 121.17(16)
C14B C20B C19B 119.68(16)
C15B C20B C19B 119.14(16)
C1B C21B H21B 108.8
C11B C21B C1B 112.35(13)
C11B C21B H21B 108.8
O1B C21B C1B 105.57(12)
O1B C21B C11B 112.51(13)
O1B C21B H21B 108.8
C23B C22B H22C 109.1
C25B C22B H22C 109.1
C25B C22B C23B 112.81(15)
O1B C22B H22C 109.1
O1B C22B C23B 111.80(13)
O1B C22B C25B 104.89(14)
C22B C23B H23E 109.1
C22B C23B H23F 109.1
C22B C23B C24B 112.44(15)
H23E C23B H23F 107.8
C24B C23B H23E 109.1
C24B C23B H23F 109.1
C23B C24B H24G 109.5
C23B C24B H24H 109.5
C23B C24B H24I 109.5
H24G C24B H24H 109.5
H24G C24B H24I 109.5
H24H C24B H24I 109.5
C22B C25B H25D 109.5
C22B C25B H25E 109.5
C22B C25B H25F 109.5
H25D C25B H25E 109.5
H25D C25B H25F 109.5
H25E C25B H25F 109.5
C21B O1B C22B 115.80(12)

loop_
_geom_bond_atom_site_label_1
_geom_bond_atom_site_label_2
_geom_bond_distance
C1A C2A 1.372(2)
C1A C9A 1.428(2)
C1A C21A 1.523(2)
C2A H2A 0.9500
C2A C3A 1.414(3)
C3A H3A 0.9500
C3A C4A 1.361(3)
C4A H4A 0.9500
C4A C10A 1.420(3)
C5A H5A 0.9500
C5A C6A 1.367(3)
C5A C10A 1.414(3)
C6A H6A 0.9500
C6A C7A 1.410(3)
C7A H7A 0.9500
C7A C8A 1.367(2)
C8A H8A 0.9500
C8A C9A 1.422(2)
C9A C10A 1.430(2)
C11A C12A 1.370(2)
C11A C19A 1.430(2)
C11A C21A 1.529(2)
C12A H12A 0.9500
C12A C13A 1.415(3)
C13A H13A 0.9500
C13A C14A 1.363(3)
C14A H14A 0.9500
C14A C20A 1.416(3)
C15A H15A 0.9500
C15A C16A 1.367(3)
C15A C20A 1.418(3)
C16A H16A 0.9500
C16A C17A 1.401(3)
C17A H17A 0.9500
C17A C18A 1.368(3)
C18A H18A 0.9500
C18A C19A 1.423(2)
C19A C20A 1.426(2)
C21A H21A 1.0000
C21A O1A 1.431(2)
C22A H22A 1.0000
C22A H22B 1.0000
C22A C25A 1.514(3)
C22A O1A 1.441(2)
C22A C23A 1.553(4)
C22A C23C 1.454(13)
C25A H25A 0.9800
C25A H25B 0.9800
C25A H25C 0.9800
C23A H23A 0.9900
C23A H23B 0.9900
C23A C24A 1.517(4)
C24A H24A 0.9800
C24A H24B 0.9800
C24A H24C 0.9800
C23C H23C 0.9900
C23C H23D 0.9900
C23C C24C 1.468(19)
C24C H24D 0.9800
C24C H24E 0.9800
C24C H24F 0.9800
C1B C2B 1.375(2)
C1B C9B 1.432(2)
C1B C21B 1.528(2)
C2B H2B 0.9500
C2B C3B 1.408(3)
C3B H3B 0.9500
C3B C4B 1.364(3)
C4B H4B 0.9500
C4B C10B 1.415(3)
C5B H5B 0.9500
C5B C6B 1.366(3)
C5B C10B 1.418(3)
C6B H6B 0.9500
C6B C7B 1.409(3)
C7B H7B 0.9500
C7B C8B 1.370(3)
C8B H8B 0.9500
C8B C9B 1.417(3)
C9B C10B 1.428(2)
C11B C12B 1.371(2)
C11B C19B 1.430(2)
C11B C21B 1.526(2)
C12B H12B 0.9500
C12B C13B 1.411(3)
C13B H13B 0.9500
C13B C14B 1.362(3)
C14B H14B 0.9500
C14B C20B 1.418(3)
C15B H15B 0.9500
C15B C16B 1.365(3)
C15B C20B 1.419(2)
C16B H16B 0.9500
C16B C17B 1.410(3)
C17B H17B 0.9500
C17B C18B 1.369(2)
C18B H18B 0.9500
C18B C19B 1.421(2)
C19B C20B 1.427(2)
C21B H21B 1.0000
C21B O1B 1.4321(19)
C22B H22C 1.0000
C22B C23B 1.520(2)
C22B C25B 1.519(3)
C22B O1B 1.4477(19)
C23B H23E 0.9900
C23B H23F 0.9900
C23B C24B 1.527(2)
C24B H24G 0.9800
C24B H24H 0.9800
C24B H24I 0.9800
C25B H25D 0.9800
C25B H25E 0.9800
C25B H25F 0.9800

loop_
_geom_hbond_atom_site_label_D
_geom_hbond_atom_site_label_H
_geom_hbond_atom_site_label_A
_geom_hbond_distance_DH
_geom_hbond_distance_HA
_geom_hbond_distance_DA
_geom_hbond_angle_DHA
C2A H2A O1A 0.95 2.42 2.789(2) 102.9
C12B H12B O1B 0.95 2.43 2.795(2) 102.7

loop_
_geom_torsion_atom_site_label_1
_geom_torsion_atom_site_label_2
_geom_torsion_atom_site_label_3
_geom_torsion_atom_site_label_4
_geom_torsion
C1A C2A C3A C4A 0.2(3)
C1A C9A C10A C4A 1.3(2)
C1A C9A C10A C5A -177.29(15)
C1A C21A O1A C22A -72.80(19)
C2A C1A C9A C8A -178.83(16)
C2A C1A C9A C10A -0.1(2)
C2A C1A C21A C11A 104.61(17)
C2A C1A C21A O1A -13.7(2)
C2A C3A C4A C10A 1.0(3)
C3A C4A C10A C5A 176.81(17)
C3A C4A C10A C9A -1.7(3)
C5A C6A C7A C8A 1.2(3)
C6A C5A C10A C4A -178.83(18)
C6A C5A C10A C9A -0.3(3)
C6A C7A C8A C9A 0.0(3)
C7A C8A C9A C1A 177.36(16)
C7A C8A C9A C10A -1.3(2)
C8A C9A C10A C4A -179.96(15)
C8A C9A C10A C5A 1.5(2)
C9A C1A C2A C3A -0.6(3)
C9A C1A C21A C11A -72.79(19)
C9A C1A C21A O1A 168.93(14)
C10A C5A C6A C7A -1.1(3)
C11A C12A C13A C14A -1.6(3)
C11A C19A C20A C14A -1.8(2)
C11A C19A C20A C15A 178.68(16)
C11A C21A O1A C22A 164.60(15)
C12A C11A C19A C18A -178.00(16)
C12A C11A C19A C20A 1.5(2)
C12A C11A C21A C1A -24.9(2)
C12A C11A C21A O1A 97.89(17)
C12A C13A C14A C20A 1.3(3)
C13A C14A C20A C15A 179.92(17)
C13A C14A C20A C19A 0.4(3)
C15A C16A C17A C18A -0.5(3)
C16A C15A C20A C14A -178.93(18)
C16A C15A C20A C19A 0.6(3)
C16A C17A C18A C19A -0.8(3)
C17A C18A C19A C11A -178.56(16)
C17A C18A C19A C20A 1.9(2)
C18A C19A C20A C14A 177.73(16)
C18A C19A C20A C15A -1.8(2)
C19A C11A C12A C13A 0.2(2)
C19A C11A C21A C1A 157.66(15)
C19A C11A C21A O1A -79.58(17)
C20A C15A C16A C17A 0.6(3)
C21A C1A C2A C3A -178.01(16)
C21A C1A C9A C8A -1.4(2)
C21A C1A C9A C10A 177.28(14)
C21A C11A C12A C13A -177.31(16)
C21A C11A C19A C18A -0.5(2)
C21A C11A C19A C20A 179.00(14)
C21A O1A C22A H22A 44.9
C21A O1A C22A H22B 31.5
H21A C21A O1A C22A 48.1
C25A C22A O1A C21A -78.2(2)
C25A C22A C23A C24A 77.7(3)
C25A C22A C23C C24C -83.1(11)
O1A C22A C23A C24A -163.6(2)
O1A C22A C23C C24C 52.3(11)
C23A C22A O1A C21A 162.6(2)
C23C C22A O1A C21A 145.3(6)
C1B C2B C3B C4B 1.6(3)
C1B C9B C10B C4B 1.6(2)
C1B C9B C10B C5B -178.73(16)
C1B C21B O1B C22B -166.09(13)
C2B C1B C9B C8B 178.13(15)
C2B C1B C9B C10B -1.6(2)
C2B C1B C21B C11B 23.7(2)
C2B C1B C21B O1B -99.28(17)
C2B C3B C4B C10B -1.6(3)
C3B C4B C10B C5B -179.65(18)
C3B C4B C10B C9B 0.0(3)
C5B C6B C7B C8B 0.4(3)
C6B C5B C10B C4B 178.84(18)
C6B C5B C10B C9B -0.8(3)
C6B C7B C8B C9B 0.4(3)
C7B C8B C9B C1B 178.95(16)
C7B C8B C9B C10B -1.3(2)
C8B C9B C10B C4B -178.15(16)
C8B C9B C10B C5B 1.5(2)
C9B C1B C2B C3B 0.0(2)
C9B C1B C21B C11B -157.67(14)
C9B C1B C21B O1B 79.36(17)
C10B C5B C6B C7B -0.2(3)
C11B C12B C13B C14B -0.1(3)
C11B C19B C20B C14B -1.0(2)
C11B C19B C20B C15B 177.86(15)
C11B C21B O1B C22B 71.03(17)
C12B C11B C19B C18B 178.78(16)
C12B C11B C19B C20B -0.2(2)
C12B C11B C21B C1B -104.46(17)
C12B C11B C21B O1B 14.5(2)
C12B C13B C14B C20B -1.1(3)
C13B C14B C20B C15B -177.16(17)
C13B C14B C20B C19B 1.7(3)
C15B C16B C17B C18B -1.7(3)
C16B C15B C20B C14B 178.66(17)
C16B C15B C20B C19B -0.2(3)
C16B C17B C18B C19B 0.3(3)
C17B C18B C19B C11B -177.88(16)
C17B C18B C19B C20B 1.1(2)
C18B C19B C20B C14B -179.99(15)
C18B C19B C20B C15B -1.2(2)
C19B C11B C12B C13B 0.7(2)
C19B C11B C21B C1B 74.09(18)
C19B C11B C21B O1B -166.92(13)
C20B C15B C16B C17B 1.6(3)
C21B C1B C2B C3B 178.67(16)
C21B C1B C9B C8B -0.5(2)
C21B C1B C9B C10B 179.73(14)
C21B C11B C12B C13B 179.28(16)
C21B C11B C19B C18B 0.2(2)
C21B C11B C19B C20B -178.76(14)
C21B O1B C22B H22C -40.5
H21B C21B O1B C22B -49.5
C23B C22B O1B C21B 80.17(17)
C25B C22B C23B C24B 68.9(2)
C25B C22B O1B C21B -157.26(14)
O1B C22B C23B C24B -173.16(14)
